data_7040252
loop_
_publ_author_name
'Jia, Wei-Guo'
'Zhang, Tai'
'Xie, Dong'
'Xu, Qiu-Tong'
'Ling, Shuo'
'Zhang, Qing'

_publ_section_title
;
 Half-sandwich cycloruthenated complexes from aryloxazolines: synthesis,
 structures, and catalytic activities.
;
_journal_issue 36
_journal_name_full 'Dalton transactions (Cambridge, England : 2003)'
_journal_page_first 14230
_journal_page_last 14237
_journal_paper_doi 10.1039/c6dt02734b
_journal_volume 45
_journal_year 2016
_chemical_formula_sum 'C19 H21 Cl2 N O Ru'
_chemical_formula_weight 451.34
_chemical_name_systematic
; 
 ? 
;
_space_group_IT_number 14
_symmetry_cell_setting monoclinic
_symmetry_space_group_name_Hall '-P 2ybc'
_symmetry_space_group_name_H-M 'P 1 21/c 1'
_atom_sites_solution_hydrogens geom
_atom_sites_solution_primary direct
_atom_sites_solution_secondary difmap
_audit_creation_method SHELXL-97
_audit_update_record
;
2016-01-07 deposited with the CCDC.
2016-08-08 downloaded from the CCDC.
;
_cell_angle_alpha 90.00
_cell_angle_beta 113.0100(10)
_cell_angle_gamma 90.00
_cell_formula_units_Z 8
_cell_length_a 20.8082(15)
_cell_length_b 12.1972(9)
_cell_length_c 16.3314(12)
_cell_measurement_reflns_used 9430
_cell_measurement_temperature 293(2)
_cell_measurement_theta_max 27.6336
_cell_measurement_theta_min 2.6233
_cell_volume 3815.2(5)
_computing_structure_refinement 'SHELXL-97 (Sheldrick, 1997)'
_computing_structure_solution 'SHELXS-97 (Sheldrick, 1990)'
_diffrn_ambient_temperature 293(2)
_diffrn_measured_fraction_theta_full 0.993
_diffrn_measured_fraction_theta_max 0.993
_diffrn_measurement_device_type 'CCD area detector'
_diffrn_radiation_monochromator graphite
_diffrn_radiation_source 'fine-focus sealed tube'
_diffrn_radiation_type MoK\a
_diffrn_radiation_wavelength 0.71073
_diffrn_reflns_av_R_equivalents 0.0717
_diffrn_reflns_av_sigmaI/netI 0.0413
_diffrn_reflns_limit_h_max 27
_diffrn_reflns_limit_h_min -26
_diffrn_reflns_limit_k_max 15
_diffrn_reflns_limit_k_min -15
_diffrn_reflns_limit_l_max 21
_diffrn_reflns_limit_l_min -21
_diffrn_reflns_number 32761
_diffrn_reflns_theta_full 27.68
_diffrn_reflns_theta_max 27.68
_diffrn_reflns_theta_min 1.98
_exptl_absorpt_coefficient_mu 1.107
_exptl_absorpt_correction_T_max 0.8694
_exptl_absorpt_correction_T_min 0.8256
_exptl_crystal_colour red
_exptl_crystal_density_diffrn 1.572
_exptl_crystal_density_method 'not measured'
_exptl_crystal_description prism
_exptl_crystal_F_000 1824
_exptl_crystal_size_max 0.18
_exptl_crystal_size_mid 0.16
_exptl_crystal_size_min 0.13
_refine_diff_density_max 0.947
_refine_diff_density_min -0.914
_refine_diff_density_rms 0.094
_refine_ls_extinction_method none
_refine_ls_goodness_of_fit_ref 1.040
_refine_ls_hydrogen_treatment mixed
_refine_ls_matrix_type full
_refine_ls_number_parameters 429
_refine_ls_number_reflns 8855
_refine_ls_number_restraints 492
_refine_ls_restrained_S_all 1.021
_refine_ls_R_factor_all 0.0471
_refine_ls_R_factor_gt 0.0385
_refine_ls_shift/su_max 0.002
_refine_ls_shift/su_mean 0.000
_refine_ls_structure_factor_coef Fsqd
_refine_ls_weighting_details 'calc w=1/[\s^2^(Fo^2^)+(0.0421P)^2^+4.0840P] where P=(Fo^2^+2Fc^2^)/3'
_refine_ls_weighting_scheme calc
_refine_ls_wR_factor_gt 0.1008
_refine_ls_wR_factor_ref 0.1108
_reflns_number_gt 7448
_reflns_number_total 8855
_reflns_threshold_expression >2sigma(I)
_cod_data_source_file c6dt02734b2.cif
_cod_data_source_block jwg2d
_cod_depositor_comments 'Adding full bibliography for 7040251--7040253.cif.'
_cod_original_sg_symbol_H-M P21/c
_cod_database_code 7040252

loop_
_symmetry_equiv_pos_as_xyz
'x, y, z'
'-x, y+1/2, -z+1/2'
'-x, -y, -z'
'x, -y-1/2, z-1/2'

loop_
_atom_site_label
_atom_site_type_symbol
_atom_site_fract_x
_atom_site_fract_y
_atom_site_fract_z
_atom_site_U_iso_or_equiv
_atom_site_adp_type
_atom_site_occupancy
_atom_site_symmetry_multiplicity
_atom_site_calc_flag
_atom_site_refinement_flags
Ru1 Ru 0.078009(12) 0.500424(18) 0.251667(15) 0.04086(8) Uani 1 1 d U
Cl1 Cl 0.02663(5) 0.33614(7) 0.17206(5) 0.0586(2) Uani 1 1 d U
O1 O -0.09633(15) 0.4933(3) 0.3157(2) 0.0886(10) Uani 1 1 d U
N1 N -0.01967(14) 0.5286(2) 0.2543(2) 0.0550(6) Uani 1 1 d U
Cl2 Cl 0.20947(8) 0.24258(14) 0.57153(10) 0.1230(6) Uani 1 1 d U
O2 O 0.59611(14) 0.4984(2) 0.4083(2) 0.0770(8) Uani 1 1 d U
N2 N 0.51848(13) 0.5373(2) 0.27152(19) 0.0518(6) Uani 1 1 d U
C2 C 0.11655(17) 0.5534(3) 0.1430(2) 0.0535(7) Uani 1 1 d U
Cl3 Cl 0.29126(7) 0.24870(11) 0.36293(11) 0.1063(5) Uani 1 1 d U
C3 C 0.0845(2) 0.6420(3) 0.1648(3) 0.0671(9) Uani 1 1 d U
H3A H 0.0412 0.6710 0.1198 0.081 Uiso 1 1 calc R
Cl4 Cl 0.46368(5) 0.34566(7) 0.14096(6) 0.0618(2) Uani 1 1 d U
C4 C 0.1027(2) 0.6717(3) 0.2563(3) 0.0735(10) Uani 1 1 d U
H4A H 0.0733 0.7244 0.2710 0.088 Uiso 1 1 calc R
C5 C 0.1573(2) 0.6192(3) 0.3259(3) 0.0664(9) Uani 1 1 d U
C6 C 0.18949(18) 0.5302(3) 0.3026(2) 0.0565(7) Uani 1 1 d U
H6A H 0.2204 0.4827 0.3500 0.068 Uiso 1 1 calc R
C7 C 0.16785(16) 0.4946(3) 0.2148(2) 0.0482(7) Uani 1 1 d U
H7A H 0.1841 0.4234 0.2027 0.058 Uiso 1 1 calc R
C8 C 0.1844(3) 0.6533(5) 0.4251(4) 0.1066(19) Uani 1 1 d U
H8A H 0.2095 0.5903 0.4605 0.128 Uiso 1 1 calc R
C9 C 0.1328(3) 0.6842(7) 0.4572(4) 0.139(3) Uani 1 1 d U
H9A H 0.1547 0.7019 0.5193 0.209 Uiso 1 1 calc R
H9B H 0.1007 0.6246 0.4491 0.209 Uiso 1 1 calc R
H9C H 0.1079 0.7472 0.4249 0.209 Uiso 1 1 calc R
C10 C 0.2345(7) 0.7407(11) 0.4394(6) 0.360(11) Uani 1 1 d U
H10A H 0.2526 0.7621 0.5009 0.539 Uiso 1 1 calc R
H10B H 0.2121 0.8023 0.4029 0.539 Uiso 1 1 calc R
H10C H 0.2721 0.7156 0.4240 0.539 Uiso 1 1 calc R
C11 C -0.0834(2) 0.5827(4) 0.1935(3) 0.0807(12) Uani 1 1 d U
H11A H -0.1013 0.5479 0.1355 0.097 Uiso 1 1 calc R
H11B H -0.0754 0.6599 0.1867 0.097 Uiso 1 1 calc R
C12 C -0.1327(2) 0.5664(5) 0.2414(4) 0.1058(17) Uani 1 1 d U
H12A H -0.1428 0.6360 0.2627 0.127 Uiso 1 1 calc R
H12B H -0.1763 0.5338 0.2018 0.127 Uiso 1 1 calc R
C13 C -0.03176(18) 0.4828(3) 0.3167(3) 0.0578(8) Uani 1 1 d U
C14 C 0.02316(18) 0.4212(3) 0.3827(2) 0.0542(7) Uani 1 1 d U
C15 C 0.0194(2) 0.3714(3) 0.4570(3) 0.0685(10) Uani 1 1 d U
H15A H -0.0216 0.3754 0.4670 0.082 Uiso 1 1 calc R
C16 C 0.0760(3) 0.3163(4) 0.5157(3) 0.0776(11) Uani 1 1 d U
H16A H 0.0746 0.2834 0.5664 0.093 Uiso 1 1 calc R
C17 C 0.1358(2) 0.3112(3) 0.4971(2) 0.0710(10) Uani 1 1 d U
C18 C 0.14037(19) 0.3585(3) 0.4229(2) 0.0578(8) Uani 1 1 d U
H18A H 0.1809 0.3511 0.4123 0.069 Uiso 1 1 calc R
C19 C 0.08387(16) 0.4176(2) 0.36378(19) 0.0458(6) Uani 1 1 d U
C20 C 0.3961(3) 0.5170(4) -0.0475(3) 0.0844(13) Uani 1 1 d U
H20A H 0.3707 0.5563 -0.1015 0.127 Uiso 1 1 calc R
H20B H 0.3832 0.4410 -0.0554 0.127 Uiso 1 1 calc R
H20C H 0.4453 0.5239 -0.0331 0.127 Uiso 1 1 calc R
C21 C 0.37914(19) 0.5639(3) 0.0269(2) 0.0561(7) Uani 1 1 d U
C22 C 0.32647(18) 0.5141(3) 0.0498(2) 0.0574(8) Uani 1 1 d U
H22A H 0.3067 0.4438 0.0225 0.069 Uiso 1 1 calc R
C23 C 0.30904(17) 0.5548(3) 0.1176(2) 0.0591(8) Uani 1 1 d U
H23A H 0.2772 0.5120 0.1363 0.071 Uiso 1 1 calc R
C24 C 0.34564(19) 0.6427(3) 0.1713(2) 0.0601(8) Uani 1 1 d U
C25 C 0.4017(2) 0.6874(3) 0.1534(2) 0.0627(8) Uani 1 1 d U
H25A H 0.4340 0.7386 0.1961 0.075 Uiso 1 1 calc R
C26 C 0.4157(2) 0.6515(3) 0.0786(2) 0.0608(8) Uani 1 1 d U
H26A H 0.4593 0.6745 0.0742 0.073 Uiso 1 1 calc R
C27 C 0.3230(2) 0.6832(4) 0.2450(3) 0.0809(12) Uani 1 1 d U
H27A H 0.2922 0.6262 0.2515 0.097 Uiso 1 1 calc R
C28 C 0.2782(4) 0.7842(6) 0.2137(4) 0.151(3) Uani 1 1 d U
H28A H 0.2643 0.8097 0.2600 0.226 Uiso 1 1 calc R
H28B H 0.2374 0.7667 0.1618 0.226 Uiso 1 1 calc R
H28C H 0.3043 0.8406 0.1994 0.226 Uiso 1 1 calc R
C29 C 0.3781(3) 0.6962(5) 0.3320(3) 0.0961(16) Uani 1 1 d U
H29A H 0.4041 0.6292 0.3491 0.144 Uiso 1 1 calc R
H29B H 0.3581 0.7136 0.3744 0.144 Uiso 1 1 calc R
H29C H 0.4086 0.7544 0.3304 0.144 Uiso 1 1 calc R
C30 C 0.58289(19) 0.5894(4) 0.2738(3) 0.0740(10) Uani 1 1 d U
H30A H 0.5757 0.6668 0.2592 0.089 Uiso 1 1 calc R
H30B H 0.5999 0.5539 0.2330 0.089 Uiso 1 1 calc R
C31 C 0.6327(2) 0.5725(5) 0.3697(3) 0.0925(14) Uani 1 1 d U
H31A H 0.6760 0.5397 0.3725 0.111 Uiso 1 1 calc R
H31B H 0.6431 0.6418 0.4013 0.111 Uiso 1 1 calc R
C32 C 0.53082(17) 0.4904(3) 0.3455(2) 0.0523(7) Uani 1 1 d U
C33 C 0.47577(16) 0.4305(3) 0.35773(18) 0.0474(6) Uani 1 1 d U
C34 C 0.4806(2) 0.3772(3) 0.4351(2) 0.0611(9) Uani 1 1 d U
H34A H 0.5222 0.3795 0.4851 0.073 Uiso 1 1 calc R
C35 C 0.4242(2) 0.3211(3) 0.4380(2) 0.0688(10) Uani 1 1 d U
H35A H 0.4264 0.2859 0.4895 0.083 Uiso 1 1 calc R
C36 C 0.3643(2) 0.3191(3) 0.3614(3) 0.0612(9) Uani 1 1 d U
C37 C 0.35798(17) 0.3707(3) 0.2835(2) 0.0513(7) Uani 1 1 d U
H37A H 0.3165 0.3658 0.2334 0.062 Uiso 1 1 calc R
C38 C 0.41415(15) 0.4302(2) 0.27998(17) 0.0416(6) Uani 1 1 d U
Ru2 Ru 0.419239(12) 0.514039(19) 0.173514(15) 0.04056(8) Uani 1 1 d U
C1 C 0.0975(2) 0.5137(3) 0.0498(3) 0.0728(11) Uiso 1 1 d U
H1A H 0.0612 0.5592 0.0096 0.109 Uiso 1 1 calc R
H1B H 0.0813 0.4393 0.0451 0.109 Uiso 1 1 calc R
H1C H 0.1378 0.5170 0.0349 0.109 Uiso 1 1 calc R

loop_
_atom_site_aniso_label
_atom_site_aniso_U_11
_atom_site_aniso_U_22
_atom_site_aniso_U_33
_atom_site_aniso_U_23
_atom_site_aniso_U_13
_atom_site_aniso_U_12
Ru1 0.04379(14) 0.03971(13) 0.04079(14) -0.00160(8) 0.01838(10) -0.00021(8)
Cl1 0.0745(5) 0.0516(4) 0.0569(4) -0.0131(3) 0.0337(4) -0.0142(4)
O1 0.0525(15) 0.124(3) 0.101(2) -0.0252(18) 0.0430(16) 0.0000(15)
N1 0.0470(14) 0.0549(15) 0.0591(16) -0.0113(13) 0.0166(12) 0.0053(12)
Cl2 0.1078(10) 0.1280(12) 0.0995(9) 0.0666(9) 0.0039(7) -0.0132(8)
O2 0.0477(14) 0.095(2) 0.0658(17) -0.0181(13) -0.0026(12) 0.0037(12)
N2 0.0439(13) 0.0513(14) 0.0584(15) -0.0095(12) 0.0180(11) -0.0057(11)
C2 0.0569(18) 0.0551(18) 0.0512(16) 0.0089(14) 0.0241(14) -0.0065(14)
Cl3 0.1005(8) 0.0958(8) 0.1553(12) 0.0589(9) 0.0855(9) 0.0162(7)
C3 0.069(2) 0.0505(18) 0.082(2) 0.0201(17) 0.0298(18) 0.0025(16)
Cl4 0.0827(6) 0.0528(4) 0.0511(4) -0.0023(3) 0.0273(4) 0.0109(4)
C4 0.090(3) 0.0410(16) 0.109(3) -0.0098(18) 0.061(2) -0.0078(16)
C5 0.074(2) 0.065(2) 0.066(2) -0.0186(16) 0.0343(17) -0.0284(17)
C6 0.0499(16) 0.070(2) 0.0487(16) 0.0029(15) 0.0181(13) -0.0142(15)
C7 0.0451(15) 0.0536(17) 0.0486(16) 0.0035(12) 0.0212(13) -0.0042(12)
C8 0.110(4) 0.133(4) 0.100(3) -0.065(3) 0.066(3) -0.065(3)
C9 0.124(5) 0.187(7) 0.107(4) -0.063(5) 0.045(4) 0.005(5)
C10 0.461(17) 0.51(2) 0.223(9) -0.275(12) 0.257(12) -0.424(17)
C11 0.058(2) 0.086(3) 0.081(3) -0.014(2) 0.0093(19) 0.022(2)
C12 0.057(2) 0.133(5) 0.119(4) -0.029(3) 0.025(2) 0.021(3)
C13 0.0482(17) 0.065(2) 0.069(2) -0.0243(16) 0.0333(16) -0.0075(14)
C14 0.0610(18) 0.0579(18) 0.0533(17) -0.0165(14) 0.0328(15) -0.0140(14)
C15 0.086(2) 0.074(2) 0.064(2) -0.0197(18) 0.049(2) -0.027(2)
C16 0.111(3) 0.078(3) 0.052(2) -0.0031(18) 0.041(2) -0.034(2)
C17 0.084(2) 0.067(2) 0.0509(19) 0.0102(17) 0.0144(18) -0.0161(19)
C18 0.0621(19) 0.0551(18) 0.0547(18) 0.0074(14) 0.0214(15) -0.0052(15)
C19 0.0514(15) 0.0456(15) 0.0431(14) -0.0056(12) 0.0215(12) -0.0072(12)
C20 0.122(4) 0.085(3) 0.053(2) 0.0052(19) 0.043(3) 0.007(3)
C21 0.075(2) 0.0518(17) 0.0413(15) 0.0133(13) 0.0226(14) 0.0039(15)
C22 0.063(2) 0.0547(18) 0.0392(15) 0.0109(12) 0.0040(14) -0.0055(14)
C23 0.0513(16) 0.070(2) 0.0515(17) 0.0223(15) 0.0154(14) 0.0078(15)
C24 0.066(2) 0.066(2) 0.0479(16) 0.0138(14) 0.0222(15) 0.0224(16)
C25 0.076(2) 0.0423(16) 0.0596(19) 0.0009(14) 0.0156(17) 0.0015(15)
C26 0.069(2) 0.0508(17) 0.066(2) 0.0151(14) 0.0309(17) -0.0041(15)
C27 0.084(3) 0.096(3) 0.066(2) -0.001(2) 0.033(2) 0.023(2)
C28 0.191(6) 0.173(6) 0.091(4) 0.021(4) 0.058(4) 0.127(6)
C29 0.096(3) 0.122(4) 0.066(2) -0.024(3) 0.026(2) 0.025(3)
C30 0.055(2) 0.076(3) 0.096(3) -0.021(2) 0.0343(19) -0.0173(18)
C31 0.049(2) 0.106(4) 0.112(3) -0.036(3) 0.021(2) -0.015(2)
C32 0.0445(16) 0.0538(18) 0.0473(17) -0.0133(13) 0.0057(13) 0.0056(12)
C33 0.0541(16) 0.0468(15) 0.0368(13) -0.0032(11) 0.0128(12) 0.0107(13)
C34 0.081(2) 0.0589(19) 0.0351(14) 0.0035(13) 0.0143(15) 0.0236(17)
C35 0.106(3) 0.060(2) 0.0520(18) 0.0199(16) 0.0438(19) 0.029(2)
C36 0.077(2) 0.0488(17) 0.077(2) 0.0205(16) 0.0503(19) 0.0171(16)
C37 0.0520(16) 0.0485(16) 0.0552(17) 0.0121(13) 0.0228(14) 0.0066(13)
C38 0.0472(14) 0.0417(14) 0.0348(12) 0.0029(10) 0.0149(11) 0.0057(11)
Ru2 0.04456(14) 0.04091(13) 0.03565(13) 0.00147(8) 0.01508(10) -0.00280(9)

loop_
_atom_type_symbol
_atom_type_description
_atom_type_scat_dispersion_real
_atom_type_scat_dispersion_imag
_atom_type_scat_source
C C 0.0033 0.0016 'International Tables Vol C Tables 4.2.6.8 and 6.1.1.4'
H H 0.0000 0.0000 'International Tables Vol C Tables 4.2.6.8 and 6.1.1.4'
N N 0.0061 0.0033 'International Tables Vol C Tables 4.2.6.8 and 6.1.1.4'
O O 0.0106 0.0060 'International Tables Vol C Tables 4.2.6.8 and 6.1.1.4'
Cl Cl 0.1484 0.1585 'International Tables Vol C Tables 4.2.6.8 and 6.1.1.4'
Ru Ru -1.2594 0.8363 'International Tables Vol C Tables 4.2.6.8 and 6.1.1.4'

loop_
_geom_angle_atom_site_label_1
_geom_angle_atom_site_label_2
_geom_angle_atom_site_label_3
_geom_angle
C19 Ru1 N1 77.34(12)
C19 Ru1 C4 121.19(15)
N1 Ru1 C4 93.49(14)
C19 Ru1 C6 93.37(12)
N1 Ru1 C6 150.83(13)
C4 Ru1 C6 67.51(16)
C19 Ru1 C5 93.60(13)
N1 Ru1 C5 114.39(13)
C4 Ru1 C5 38.04(16)
C6 Ru1 C5 37.76(15)
C19 Ru1 C7 118.20(12)
N1 Ru1 C7 164.40(12)
C4 Ru1 C7 79.72(13)
C6 Ru1 C7 37.41(12)
C5 Ru1 C7 68.28(13)
C19 Ru1 C3 159.02(14)
N1 Ru1 C3 100.62(13)
C4 Ru1 C3 37.83(15)
C6 Ru1 C3 78.23(14)
C5 Ru1 C3 67.95(15)
C7 Ru1 C3 65.47(13)
C19 Ru1 C2 155.05(12)
N1 Ru1 C2 127.31(12)
C4 Ru1 C2 66.67(14)
C6 Ru1 C2 66.82(12)
C5 Ru1 C2 80.01(13)
C7 Ru1 C2 37.09(12)
C3 Ru1 C2 35.26(13)
C19 Ru1 Cl1 86.03(8)
N1 Ru1 Cl1 85.25(8)
C4 Ru1 Cl1 151.86(13)
C6 Ru1 Cl1 122.07(11)
C5 Ru1 Cl1 159.82(12)
C7 Ru1 Cl1 94.12(9)
C3 Ru1 Cl1 114.77(11)
C2 Ru1 Cl1 91.85(9)
C13 O1 C12 105.1(4)
C13 N1 C11 109.3(3)
C13 N1 Ru1 116.4(2)
C11 N1 Ru1 133.9(3)
C32 O2 C31 104.7(3)
C32 N2 C30 109.1(3)
C32 N2 Ru2 116.2(2)
C30 N2 Ru2 134.4(3)
C3 C2 C7 117.3(3)
C3 C2 C1 123.4(3)
C7 C2 C1 119.2(3)
C3 C2 Ru1 70.97(19)
C7 C2 Ru1 66.54(17)
C1 C2 Ru1 131.2(3)
C2 C3 C4 120.4(4)
C2 C3 Ru1 73.77(19)
C4 C3 Ru1 66.3(2)
C2 C3 H3A 118.8
C4 C3 H3A 118.8
Ru1 C3 H3A 118.8
C5 C4 C3 121.8(3)
C5 C4 Ru1 72.1(2)
C3 C4 Ru1 75.9(2)
C5 C4 H4A 119.0
C3 C4 H4A 119.0
Ru1 C4 H4A 119.0
C6 C5 C4 116.9(3)
C6 C5 C8 118.3(4)
C4 C5 C8 124.8(4)
C6 C5 Ru1 70.87(19)
C4 C5 Ru1 69.9(2)
C8 C5 Ru1 130.5(3)
C7 C6 C5 121.6(3)
C7 C6 Ru1 71.71(18)
C5 C6 Ru1 71.4(2)
C7 C6 H6A 118.5
C5 C6 H6A 118.5
Ru1 C6 H6A 118.5
C6 C7 C2 121.6(3)
C6 C7 Ru1 70.88(19)
C2 C7 Ru1 76.38(18)
C6 C7 H7A 119.0
C2 C7 H7A 119.0
Ru1 C7 H7A 119.0
C9 C8 C10 110.3(7)
C9 C8 C5 116.0(5)
C10 C8 C5 108.2(5)
C9 C8 H8A 107.3
C10 C8 H8A 107.3
C5 C8 H8A 107.3
C8 C9 H9A 109.5
C8 C9 H9B 109.5
H9A C9 H9B 109.5
C8 C9 H9C 109.5
H9A C9 H9C 109.5
H9B C9 H9C 109.5
C8 C10 H10A 109.5
C8 C10 H10B 109.5
H10A C10 H10B 109.5
C8 C10 H10C 109.5
H10A C10 H10C 109.5
H10B C10 H10C 109.5
N1 C11 C12 101.9(4)
N1 C11 H11A 111.4
C12 C11 H11A 111.4
N1 C11 H11B 111.4
C12 C11 H11B 111.4
H11A C11 H11B 109.3
O1 C12 C11 105.8(3)
O1 C12 H12A 110.6
C11 C12 H12A 110.6
O1 C12 H12B 110.6
C11 C12 H12B 110.6
H12A C12 H12B 108.7
N1 C13 O1 117.3(4)
N1 C13 C14 118.9(3)
O1 C13 C14 123.8(4)
C15 C14 C19 122.6(3)
C15 C14 C13 125.8(3)
C19 C14 C13 111.6(3)
C16 C15 C14 120.0(4)
C16 C15 H15A 120.0
C14 C15 H15A 120.0
C15 C16 C17 117.8(3)
C15 C16 H16A 121.1
C17 C16 H16A 121.1
C18 C17 C16 123.2(4)
C18 C17 Cl2 117.9(3)
C16 C17 Cl2 118.9(3)
C17 C18 C19 119.7(3)
C17 C18 H18A 120.2
C19 C18 H18A 120.2
C18 C19 C14 116.6(3)
C18 C19 Ru1 127.7(2)
C14 C19 Ru1 115.7(2)
C21 C20 H20A 109.5
C21 C20 H20B 109.5
H20A C20 H20B 109.5
C21 C20 H20C 109.5
H20A C20 H20C 109.5
H20B C20 H20C 109.5
C26 C21 C22 117.6(3)
C26 C21 C20 122.5(4)
C22 C21 C20 119.8(4)
C26 C21 Ru2 71.34(18)
C22 C21 Ru2 67.39(17)
C20 C21 Ru2 129.7(3)
C23 C22 C21 121.7(3)
C23 C22 Ru2 70.93(19)
C21 C22 Ru2 75.54(19)
C23 C22 H22A 118.9
C21 C22 H22A 118.9
Ru2 C22 H22A 118.9
C22 C23 C24 121.6(3)
C22 C23 Ru2 72.0(2)
C24 C23 Ru2 71.71(19)
C22 C23 H23A 118.6
C24 C23 H23A 118.6
Ru2 C23 H23A 118.6
C23 C24 C25 117.0(3)
C23 C24 C27 118.5(4)
C25 C24 C27 124.5(4)
C23 C24 Ru2 70.6(2)
C25 C24 Ru2 69.63(19)
C27 C24 Ru2 130.3(2)
C24 C25 C26 121.1(3)
C24 C25 Ru2 72.2(2)
C26 C25 Ru2 75.5(2)
C24 C25 H25A 119.3
C26 C25 H25A 119.3
Ru2 C25 H25A 119.3
C21 C26 C25 120.5(3)
C21 C26 Ru2 73.13(18)
C25 C26 Ru2 66.75(18)
C21 C26 H26A 118.6
C25 C26 H26A 118.6
Ru2 C26 H26A 118.6
C29 C27 C28 113.0(5)
C29 C27 C24 116.0(4)
C28 C27 C24 109.6(4)
C29 C27 H27A 105.8
C28 C27 H27A 105.8
C24 C27 H27A 105.8
C27 C28 H28A 109.5
C27 C28 H28B 109.5
H28A C28 H28B 109.5
C27 C28 H28C 109.5
H28A C28 H28C 109.5
H28B C28 H28C 109.5
C27 C29 H29A 109.5
C27 C29 H29B 109.5
H29A C29 H29B 109.5
C27 C29 H29C 109.5
H29A C29 H29C 109.5
H29B C29 H29C 109.5
N2 C30 C31 102.4(3)
N2 C30 H30A 111.3
C31 C30 H30A 111.3
N2 C30 H30B 111.3
C31 C30 H30B 111.3
H30A C30 H30B 109.2
O2 C31 C30 105.5(3)
O2 C31 H31A 110.6
C30 C31 H31A 110.6
O2 C31 H31B 110.6
C30 C31 H31B 110.6
H31A C31 H31B 108.8
N2 C32 O2 117.4(3)
N2 C32 C33 119.1(3)
O2 C32 C33 123.5(3)
C34 C33 C38 122.4(3)
C34 C33 C32 125.9(3)
C38 C33 C32 111.7(3)
C35 C34 C33 120.3(3)
C35 C34 H34A 119.8
C33 C34 H34A 119.8
C34 C35 C36 117.2(3)
C34 C35 H35A 121.4
C36 C35 H35A 121.4
C35 C36 C37 123.8(3)
C35 C36 Cl3 118.4(3)
C37 C36 Cl3 117.8(3)
C36 C37 C38 119.7(3)
C36 C37 H37A 120.1
C38 C37 H37A 120.1
C37 C38 C33 116.5(3)
C37 C38 Ru2 127.9(2)
C33 C38 Ru2 115.6(2)
C38 Ru2 N2 77.34(11)
C38 Ru2 C25 123.84(13)
N2 Ru2 C25 92.38(13)
C38 Ru2 C23 94.28(12)
N2 Ru2 C23 149.49(13)
C25 Ru2 C23 67.77(15)
C38 Ru2 C22 117.66(12)
N2 Ru2 C22 164.99(12)
C25 Ru2 C22 79.75(14)
C23 Ru2 C22 37.11(14)
C38 Ru2 C24 95.96(12)
N2 Ru2 C24 113.19(13)
C25 Ru2 C24 38.19(14)
C23 Ru2 C24 37.71(14)
C22 Ru2 C24 67.86(14)
C38 Ru2 C26 161.54(12)
N2 Ru2 C26 100.52(13)
C25 Ru2 C26 37.71(14)
C23 Ru2 C26 78.21(13)
C22 Ru2 C26 65.50(13)
C24 Ru2 C26 67.75(13)
C38 Ru2 C21 154.04(12)
N2 Ru2 C21 127.98(12)
C25 Ru2 C21 66.92(13)
C23 Ru2 C21 66.75(13)
C22 Ru2 C21 37.07(13)
C24 Ru2 C21 79.92(12)
C26 Ru2 C21 35.53(13)
C38 Ru2 Cl4 85.03(8)
N2 Ru2 Cl4 86.25(8)
C25 Ru2 Cl4 150.09(11)
C23 Ru2 Cl4 122.64(11)
C22 Ru2 Cl4 94.22(10)
C24 Ru2 Cl4 160.33(11)
C26 Ru2 Cl4 113.26(10)
C21 Ru2 Cl4 90.59(9)
C2 C1 H1A 109.5
C2 C1 H1B 109.5
H1A C1 H1B 109.5
C2 C1 H1C 109.5
H1A C1 H1C 109.5
H1B C1 H1C 109.5

loop_
_geom_bond_atom_site_label_1
_geom_bond_atom_site_label_2
_geom_bond_distance
Ru1 C19 2.053(3)
Ru1 N1 2.078(3)
Ru1 C4 2.145(4)
Ru1 C6 2.167(3)
Ru1 C5 2.174(3)
Ru1 C7 2.178(3)
Ru1 C3 2.272(3)
Ru1 C2 2.307(3)
Ru1 Cl1 2.4004(8)
O1 C13 1.344(4)
O1 C12 1.456(7)
N1 C13 1.271(5)
N1 C11 1.466(5)
Cl2 C17 1.753(4)
O2 C32 1.348(4)
O2 C31 1.473(6)
N2 C32 1.269(4)
N2 C30 1.471(4)
N2 Ru2 2.079(3)
C2 C3 1.387(5)
C2 C7 1.432(4)
C2 C1 1.496(5)
Cl3 C36 1.755(4)
C3 C4 1.437(6)
C3 H3A 0.9800
Cl4 Ru2 2.3959(9)
C4 C5 1.408(6)
C4 H4A 0.9800
C5 C6 1.405(5)
C5 C8 1.550(6)
C6 C7 1.393(5)
C6 H6A 0.9800
C7 H7A 0.9800
C8 C9 1.418(7)
C8 C10 1.444(8)
C8 H8A 0.9800
C9 H9A 0.9600
C9 H9B 0.9600
C9 H9C 0.9600
C10 H10A 0.9600
C10 H10B 0.9600
C10 H10C 0.9600
C11 C12 1.528(7)
C11 H11A 0.9700
C11 H11B 0.9700
C12 H12A 0.9700
C12 H12B 0.9700
C13 C14 1.439(5)
C14 C15 1.386(5)
C14 C19 1.414(4)
C15 C16 1.369(6)
C15 H15A 0.9300
C16 C17 1.393(6)
C16 H16A 0.9300
C17 C18 1.379(5)
C18 C19 1.395(5)
C18 H18A 0.9300
C20 C21 1.505(5)
C20 H20A 0.9600
C20 H20B 0.9600
C20 H20C 0.9600
C21 C26 1.389(5)
C21 C22 1.425(5)
C21 Ru2 2.288(3)
C22 C23 1.384(5)
C22 Ru2 2.182(3)
C22 H22A 0.9800
C23 C24 1.406(5)
C23 Ru2 2.168(3)
C23 H23A 0.9800
C24 C25 1.418(5)
C24 C27 1.536(5)
C24 Ru2 2.183(3)
C25 C26 1.431(5)
C25 Ru2 2.150(3)
C25 H25A 0.9800
C26 Ru2 2.266(3)
C26 H26A 0.9800
C27 C29 1.444(6)
C27 C28 1.509(7)
C27 H27A 0.9800
C28 H28A 0.9600
C28 H28B 0.9600
C28 H28C 0.9600
C29 H29A 0.9600
C29 H29B 0.9600
C29 H29C 0.9600
C30 C31 1.517(6)
C30 H30A 0.9700
C30 H30B 0.9700
C31 H31A 0.9700
C31 H31B 0.9700
C32 C33 1.437(5)
C33 C34 1.388(4)
C33 C38 1.408(4)
C34 C35 1.377(6)
C34 H34A 0.9300
C35 C36 1.379(6)
C35 H35A 0.9300
C36 C37 1.378(4)
C37 C38 1.396(4)
C37 H37A 0.9300
C38 Ru2 2.055(3)
C1 H1A 0.9600
C1 H1B 0.9600
C1 H1C 0.9600
